data_4307559
loop_
_publ_author_name
'Shaun P. Green'
'Cameron Jones'
'Andreas Stasch'

_publ_section_title
;
Homo- and Heteroleptic Complexes of Four-Membered Group 13 Metal(I)
N-Heterocyclic Carbene Analogues with Group 10 Metal(0) Fragments
;
_journal_name_full 'Inorganic Chemistry'
_journal_page_first 11
_journal_page_last 13
_journal_paper_doi 10.1021/ic062057d
_journal_volume 46
_journal_year 2007
_chemical_formula_sum 'C106 H150 Ga2 N6 P2 Pt'
_chemical_formula_weight 1904.79
_chemical_name_systematic
; 
 ? 
;
_space_group_IT_number 2
_symmetry_cell_setting triclinic
_symmetry_space_group_name_Hall '-P 1'
_symmetry_space_group_name_H-M 'P -1'
_atom_sites_solution_hydrogens geom
_atom_sites_solution_primary direct
_atom_sites_solution_secondary difmap
_audit_creation_method SHELXL-97
_cell_angle_alpha 80.33(3)
_cell_angle_beta 88.13(3)
_cell_angle_gamma 68.81(3)
_cell_formula_units_Z 2
_cell_length_a 14.172(3)
_cell_length_b 17.635(4)
_cell_length_c 22.360(5)
_cell_measurement_temperature 150(2)
_cell_volume 5134(2)
_computing_structure_refinement 'SHELXL-97 (Sheldrick, 1997)'
_computing_structure_solution 'SHELXS-97 (Sheldrick, 1990)'
_diffrn_ambient_temperature 150(2)
_diffrn_measured_fraction_theta_full 0.987
_diffrn_measured_fraction_theta_max 0.987
_diffrn_measurement_device_type 'Nonius Kappa CCD'
_diffrn_radiation_monochromator graphite
_diffrn_radiation_source 'fine-focus sealed tube'
_diffrn_radiation_type MoK\a
_diffrn_radiation_wavelength 0.71073
_diffrn_reflns_av_R_equivalents 0.1050
_diffrn_reflns_av_sigmaI/netI 0.1715
_diffrn_reflns_limit_h_max 17
_diffrn_reflns_limit_h_min -17
_diffrn_reflns_limit_k_max 20
_diffrn_reflns_limit_k_min -21
_diffrn_reflns_limit_l_max 27
_diffrn_reflns_limit_l_min -27
_diffrn_reflns_number 35051
_diffrn_reflns_theta_full 26.00
_diffrn_reflns_theta_max 26.00
_diffrn_reflns_theta_min 3.06
_exptl_absorpt_coefficient_mu 1.957
_exptl_absorpt_correction_T_max 0.875
_exptl_absorpt_correction_T_min 0.757
_exptl_absorpt_correction_type multi-scan
_exptl_absorpt_process_details 'Sortav (Blessing, 1995)'
_exptl_crystal_colour yellow
_exptl_crystal_density_diffrn 1.232
_exptl_crystal_density_method 'not measured'
_exptl_crystal_description block
_exptl_crystal_F_000 1996
_exptl_crystal_size_max 0.15
_exptl_crystal_size_mid 0.10
_exptl_crystal_size_min 0.07
_refine_diff_density_max 1.052
_refine_diff_density_min -0.805
_refine_diff_density_rms 0.158
_refine_ls_extinction_method none
_refine_ls_goodness_of_fit_ref 1.018
_refine_ls_hydrogen_treatment constr
_refine_ls_matrix_type full
_refine_ls_number_parameters 1068
_refine_ls_number_reflns 19932
_refine_ls_number_restraints 32
_refine_ls_restrained_S_all 1.023
_refine_ls_R_factor_all 0.1359
_refine_ls_R_factor_gt 0.0721
_refine_ls_shift/su_max 0.001
_refine_ls_shift/su_mean 0.000
_refine_ls_structure_factor_coef Fsqd
_refine_ls_weighting_details 'calc w=1/[\s^2^(Fo^2^)+(0.0705P)^2^+0.0000P] where P=(Fo^2^+2Fc^2^)/3'
_refine_ls_weighting_scheme calc
_refine_ls_wR_factor_gt 0.1451
_refine_ls_wR_factor_ref 0.1684
_reflns_number_gt 12253
_reflns_number_total 19932
_reflns_threshold_expression >2sigma(I)
_cod_data_source_file ic062057dsi20061027_072426.cif
_cod_data_source_block compound4
_cod_original_cell_volume 5134.3(18)
_cod_database_code 4307559

loop_
_symmetry_equiv_pos_as_xyz
'x, y, z'
'-x, -y, -z'

loop_
_atom_site_label
_atom_site_type_symbol
_atom_site_fract_x
_atom_site_fract_y
_atom_site_fract_z
_atom_site_U_iso_or_equiv
_atom_site_adp_type
_atom_site_occupancy
_atom_site_symmetry_multiplicity
_atom_site_calc_flag
_atom_site_refinement_flags
_atom_site_disorder_assembly
_atom_site_disorder_group
Pt1 Pt 0.93764(2) 0.72528(2) 0.690267(15) 0.02015(10) Uani 1 1 d . . .
Ga1 Ga 1.09669(6) 0.61877(5) 0.71356(4) 0.0226(2) Uani 1 1 d . . .
Ga2 Ga 0.91424(6) 0.80406(5) 0.76850(4) 0.0231(2) Uani 1 1 d . . .
P1 P 0.90862(16) 0.80334(13) 0.59673(10) 0.0254(5) Uani 1 1 d . . .
P2 P 0.81358(15) 0.67962(13) 0.67123(10) 0.0220(5) Uani 1 1 d . . .
N1 N 1.2333(4) 0.5420(4) 0.6818(3) 0.0215(15) Uani 1 1 d . . .
N2 N 1.1756(5) 0.5143(4) 0.7722(3) 0.0228(15) Uani 1 1 d . . .
N3 N 1.3200(5) 0.4063(4) 0.7423(3) 0.0265(16) Uani 1 1 d . . .
N4 N 0.9632(5) 0.8836(4) 0.8047(3) 0.0225(15) Uani 1 1 d . . .
N5 N 0.8117(5) 0.8778(4) 0.8235(3) 0.0233(15) Uani 1 1 d . . .
N6 N 0.8548(5) 0.9851(4) 0.8600(3) 0.0246(16) Uani 1 1 d . . .
C1 C 1.2465(6) 0.4848(5) 0.7316(4) 0.027(2) Uani 1 1 d . . .
C2 C 1.2735(6) 0.5316(5) 0.6230(4) 0.0226(18) Uani 1 1 d . . .
C3 C 1.3498(6) 0.5640(5) 0.6043(4) 0.0267(19) Uani 1 1 d . . .
C4 C 1.3890(6) 0.5559(6) 0.5463(4) 0.037(2) Uani 1 1 d . . .
H4 H 1.4429 0.5745 0.5340 0.045 Uiso 1 1 calc R . .
C5 C 1.3494(6) 0.5204(5) 0.5060(4) 0.035(2) Uani 1 1 d . . .
H5 H 1.3757 0.5160 0.4666 0.043 Uiso 1 1 calc R . .
C6 C 1.2737(6) 0.4929(5) 0.5239(4) 0.034(2) Uani 1 1 d . . .
H6 H 1.2474 0.4694 0.4964 0.041 Uiso 1 1 calc R . .
C7 C 1.2325(6) 0.4981(5) 0.5823(4) 0.030(2) Uani 1 1 d . . .
C8 C 1.3891(6) 0.6075(5) 0.6444(4) 0.031(2) Uani 1 1 d . . .
H8 H 1.3909 0.5777 0.6868 0.037 Uiso 1 1 calc R . .
C9 C 1.3178(6) 0.6945(6) 0.6440(5) 0.045(3) Uani 1 1 d . . .
H9A H 1.3104 0.7258 0.6027 0.067 Uiso 1 1 calc R . .
H9B H 1.3449 0.7204 0.6713 0.067 Uiso 1 1 calc R . .
H9C H 1.2516 0.6943 0.6579 0.067 Uiso 1 1 calc R . .
C10 C 1.4968(6) 0.6049(6) 0.6319(5) 0.047(3) Uani 1 1 d . . .
H10A H 1.4975 0.6392 0.5927 0.071 Uiso 1 1 calc R . .
H10B H 1.5417 0.5479 0.6309 0.071 Uiso 1 1 calc R . .
H10C H 1.5203 0.6259 0.6641 0.071 Uiso 1 1 calc R . .
C11 C 1.1425(6) 0.4717(5) 0.5971(4) 0.027(2) Uani 1 1 d . . .
H11 H 1.1339 0.4661 0.6420 0.032 Uiso 1 1 calc R . .
C12 C 1.0453(6) 0.5390(6) 0.5661(4) 0.038(2) Uani 1 1 d . . .
H12A H 1.0310 0.5897 0.5831 0.057 Uiso 1 1 calc R . .
H12B H 0.9883 0.5199 0.5733 0.057 Uiso 1 1 calc R . .
H12C H 1.0550 0.5501 0.5224 0.057 Uiso 1 1 calc R . .
C13 C 1.1536(7) 0.3885(5) 0.5780(4) 0.041(2) Uani 1 1 d . . .
H13A H 1.1471 0.3959 0.5337 0.061 Uiso 1 1 calc R . .
H13B H 1.1006 0.3697 0.5965 0.061 Uiso 1 1 calc R . .
H13C H 1.2202 0.3474 0.5916 0.061 Uiso 1 1 calc R . .
C14 C 1.1969(6) 0.4985(5) 0.8360(4) 0.031(2) Uani 1 1 d . . .
C15 C 1.1364(6) 0.4658(5) 0.8765(4) 0.033(2) Uani 1 1 d . . .
C16 C 1.1568(8) 0.4552(6) 0.9386(4) 0.047(3) Uani 1 1 d . . .
H16 H 1.1157 0.4349 0.9663 0.056 Uiso 1 1 calc R . .
C17 C 1.2354(8) 0.4733(6) 0.9618(5) 0.056(3) Uani 1 1 d . . .
H17 H 1.2488 0.4630 1.0043 0.067 Uiso 1 1 calc R . .
C18 C 1.2928(8) 0.5057(6) 0.9230(5) 0.052(3) Uani 1 1 d . . .
H18 H 1.3457 0.5182 0.9390 0.062 Uiso 1 1 calc R . .
C19 C 1.2749(7) 0.5210(6) 0.8597(4) 0.041(2) Uani 1 1 d . . .
C20 C 1.0477(6) 0.4505(5) 0.8535(4) 0.034(2) Uani 1 1 d . . .
H20 H 1.0593 0.4424 0.8103 0.041 Uiso 1 1 calc R . .
C21 C 0.9538(6) 0.5245(6) 0.8554(5) 0.049(3) Uani 1 1 d . . .
H21A H 0.9413 0.5334 0.8975 0.073 Uiso 1 1 calc R . .
H21B H 0.8962 0.5154 0.8390 0.073 Uiso 1 1 calc R . .
H21C H 0.9624 0.5730 0.8310 0.073 Uiso 1 1 calc R . .
C22 C 1.0332(7) 0.3737(6) 0.8897(4) 0.045(2) Uani 1 1 d . . .
H22A H 1.0139 0.3831 0.9311 0.067 Uiso 1 1 calc R . .
H22B H 1.0967 0.3262 0.8912 0.067 Uiso 1 1 calc R . .
H22C H 0.9799 0.3628 0.8700 0.067 Uiso 1 1 calc R . .
C23 C 1.3304(6) 0.5663(6) 0.8185(4) 0.039(2) Uani 1 1 d . . .
H23 H 1.3357 0.5472 0.7785 0.047 Uiso 1 1 calc R . .
C24 C 1.2689(7) 0.6586(6) 0.8076(4) 0.047(3) Uani 1 1 d . . .
H24A H 1.2016 0.6683 0.7909 0.071 Uiso 1 1 calc R . .
H24B H 1.3035 0.6872 0.7787 0.071 Uiso 1 1 calc R . .
H24C H 1.2619 0.6795 0.8460 0.071 Uiso 1 1 calc R . .
C25 C 1.4380(7) 0.5497(7) 0.8406(5) 0.064(3) Uani 1 1 d . . .
H25A H 1.4787 0.5592 0.8058 0.095 Uiso 1 1 calc R . .
H25B H 1.4684 0.4924 0.8611 0.095 Uiso 1 1 calc R . .
H25C H 1.4362 0.5869 0.8690 0.095 Uiso 1 1 calc R . .
C26 C 1.4176(5) 0.3897(5) 0.7116(4) 0.029(2) Uani 1 1 d . . .
H26 H 1.4127 0.4440 0.6871 0.035 Uiso 1 1 calc R . .
C27 C 1.4424(6) 0.3309(5) 0.6662(4) 0.036(2) Uani 1 1 d . . .
H27A H 1.3842 0.3464 0.6375 0.044 Uiso 1 1 calc R . .
H27B H 1.4557 0.2741 0.6877 0.044 Uiso 1 1 calc R . .
C28 C 1.5349(7) 0.3344(6) 0.6316(5) 0.049(3) Uani 1 1 d . . .
H28A H 1.5191 0.3903 0.6076 0.058 Uiso 1 1 calc R . .
H28B H 1.5519 0.2946 0.6030 0.058 Uiso 1 1 calc R . .
C29 C 1.6259(7) 0.3146(6) 0.6734(5) 0.056(3) Uani 1 1 d . . .
H29A H 1.6830 0.3213 0.6492 0.067 Uiso 1 1 calc R . .
H29B H 1.6472 0.2564 0.6939 0.067 Uiso 1 1 calc R . .
C30 C 1.6007(7) 0.3712(6) 0.7208(5) 0.051(3) Uani 1 1 d . . .
H30A H 1.5873 0.4286 0.7005 0.062 Uiso 1 1 calc R . .
H30B H 1.6593 0.3546 0.7494 0.062 Uiso 1 1 calc R . .
C31 C 1.5076(6) 0.3669(6) 0.7560(5) 0.046(3) Uani 1 1 d . . .
H31A H 1.4907 0.4056 0.7855 0.055 Uiso 1 1 calc R . .
H31B H 1.5225 0.3105 0.7788 0.055 Uiso 1 1 calc R . .
C32 C 1.2894(6) 0.3387(5) 0.7760(4) 0.032(2) Uani 1 1 d . . .
H32 H 1.2357 0.3650 0.8040 0.039 Uiso 1 1 calc R . .
C33 C 1.2406(6) 0.3036(5) 0.7344(4) 0.036(2) Uani 1 1 d . . .
H33A H 1.2913 0.2765 0.7057 0.043 Uiso 1 1 calc R . .
H33B H 1.1850 0.3492 0.7104 0.043 Uiso 1 1 calc R . .
C34 C 1.1982(7) 0.2410(6) 0.7692(4) 0.043(2) Uani 1 1 d . . .
H34A H 1.1435 0.2689 0.7955 0.052 Uiso 1 1 calc R . .
H34B H 1.1687 0.2185 0.7400 0.052 Uiso 1 1 calc R . .
C35 C 1.2790(8) 0.1719(6) 0.8073(5) 0.055(3) Uani 1 1 d . . .
H35A H 1.3304 0.1402 0.7809 0.066 Uiso 1 1 calc R . .
H35B H 1.2492 0.1342 0.8314 0.066 Uiso 1 1 calc R . .
C36 C 1.3286(7) 0.2063(6) 0.8493(4) 0.051(3) Uani 1 1 d . . .
H36A H 1.3844 0.1602 0.8728 0.061 Uiso 1 1 calc R . .
H36B H 1.2783 0.2324 0.8785 0.061 Uiso 1 1 calc R . .
C37 C 1.3713(7) 0.2705(6) 0.8156(4) 0.042(2) Uani 1 1 d . . .
H37A H 1.3978 0.2940 0.8455 0.051 Uiso 1 1 calc R . .
H37B H 1.4280 0.2433 0.7902 0.051 Uiso 1 1 calc R . .
C38 C 0.8741(6) 0.9185(5) 0.8309(3) 0.0222(18) Uani 1 1 d . . .
C39 C 1.0586(6) 0.8782(5) 0.8271(4) 0.029(2) Uani 1 1 d . . .
C40 C 1.0919(6) 0.8367(5) 0.8882(4) 0.032(2) Uani 1 1 d . . .
C41 C 1.1880(7) 0.8312(5) 0.9081(4) 0.038(2) Uani 1 1 d . . .
H41 H 1.2108 0.8071 0.9487 0.046 Uiso 1 1 calc R . .
C42 C 1.2497(7) 0.8607(6) 0.8690(5) 0.046(3) Uani 1 1 d . . .
H42 H 1.3147 0.8554 0.8830 0.055 Uiso 1 1 calc R . .
C43 C 1.2186(7) 0.8969(6) 0.8111(5) 0.041(2) Uani 1 1 d . . .
H43 H 1.2627 0.9158 0.7852 0.049 Uiso 1 1 calc R . .
C44 C 1.1224(6) 0.9071(5) 0.7884(4) 0.031(2) Uani 1 1 d . . .
C45 C 1.0304(6) 0.7966(5) 0.9289(4) 0.031(2) Uani 1 1 d . . .
H45 H 0.9572 0.8307 0.9197 0.038 Uiso 1 1 calc R . .
C46 C 1.0494(7) 0.7085(6) 0.9144(4) 0.045(3) Uani 1 1 d . . .
H46A H 1.0340 0.7126 0.8713 0.067 Uiso 1 1 calc R . .
H46B H 1.0056 0.6844 0.9392 0.067 Uiso 1 1 calc R . .
H46C H 1.1204 0.6734 0.9237 0.067 Uiso 1 1 calc R . .
C47 C 1.0502(7) 0.7891(6) 0.9971(4) 0.051(3) Uani 1 1 d . . .
H47A H 1.1164 0.7463 1.0092 0.076 Uiso 1 1 calc R . .
H47B H 0.9973 0.7744 1.0200 0.076 Uiso 1 1 calc R . .
H47C H 1.0494 0.8420 1.0058 0.076 Uiso 1 1 calc R . .
C48 C 1.0926(7) 0.9430(6) 0.7228(4) 0.040(2) Uani 1 1 d . . .
H48 H 1.0170 0.9640 0.7190 0.048 Uiso 1 1 calc R . .
C49 C 1.1276(8) 1.0151(6) 0.6985(5) 0.063(3) Uani 1 1 d . . .
H49A H 1.1154 1.0516 0.7288 0.095 Uiso 1 1 calc R . .
H49B H 1.0896 1.0462 0.6609 0.095 Uiso 1 1 calc R . .
H49C H 1.2000 0.9936 0.6905 0.095 Uiso 1 1 calc R . .
C50 C 1.1346(7) 0.8758(6) 0.6831(4) 0.048(3) Uani 1 1 d . . .
H50A H 1.2087 0.8556 0.6849 0.072 Uiso 1 1 calc R . .
H50B H 1.1102 0.8988 0.6410 0.072 Uiso 1 1 calc R . .
H50C H 1.1117 0.8300 0.6981 0.072 Uiso 1 1 calc R . .
C51 C 0.7045(6) 0.9021(5) 0.8295(4) 0.028(2) Uani 1 1 d . . .
C52 C 0.6383(6) 0.9610(5) 0.7877(4) 0.029(2) Uani 1 1 d . . .
C53 C 0.5343(6) 0.9778(5) 0.7938(4) 0.039(2) Uani 1 1 d . . .
H53 H 0.4876 1.0179 0.7645 0.046 Uiso 1 1 calc R . .
C54 C 0.4994(7) 0.9365(6) 0.8421(5) 0.045(3) Uani 1 1 d . . .
H54 H 0.4287 0.9492 0.8467 0.054 Uiso 1 1 calc R . .
C55 C 0.5681(7) 0.8762(6) 0.8839(4) 0.037(2) Uani 1 1 d . . .
H55 H 0.5440 0.8467 0.9165 0.044 Uiso 1 1 calc R . .
C56 C 0.6698(6) 0.8588(5) 0.8788(4) 0.0253(19) Uani 1 1 d . . .
C57 C 0.6707(6) 1.0028(5) 0.7294(4) 0.032(2) Uani 1 1 d . . .
H57 H 0.7439 0.9942 0.7349 0.038 Uiso 1 1 calc R . .
C58 C 0.6121(7) 1.0959(5) 0.7153(4) 0.046(3) Uani 1 1 d . . .
H58A H 0.6423 1.1202 0.6808 0.069 Uiso 1 1 calc R . .
H58B H 0.6152 1.1208 0.7508 0.069 Uiso 1 1 calc R . .
H58C H 0.5413 1.1063 0.7050 0.069 Uiso 1 1 calc R . .
C59 C 0.6616(7) 0.9610(5) 0.6763(4) 0.039(2) Uani 1 1 d . . .
H59A H 0.5905 0.9689 0.6696 0.058 Uiso 1 1 calc R . .
H59B H 0.7017 0.9018 0.6858 0.058 Uiso 1 1 calc R . .
H59C H 0.6869 0.9854 0.6396 0.058 Uiso 1 1 calc R . .
C60 C 0.7439(6) 0.7915(5) 0.9237(4) 0.035(2) Uani 1 1 d . . .
H60 H 0.8050 0.8064 0.9268 0.041 Uiso 1 1 calc R . .
C61 C 0.7039(7) 0.7797(6) 0.9883(4) 0.044(2) Uani 1 1 d . . .
H61A H 0.6748 0.8332 1.0018 0.066 Uiso 1 1 calc R . .
H61B H 0.7597 0.7428 1.0161 0.066 Uiso 1 1 calc R . .
H61C H 0.6516 0.7554 0.9879 0.066 Uiso 1 1 calc R . .
C62 C 0.7782(7) 0.7087(6) 0.8997(4) 0.044(3) Uani 1 1 d . . .
H62A H 0.7197 0.6923 0.8962 0.066 Uiso 1 1 calc R . .
H62B H 0.8290 0.6661 0.9279 0.066 Uiso 1 1 calc R . .
H62C H 0.8075 0.7151 0.8597 0.066 Uiso 1 1 calc R . .
C63 C 0.8992(6) 1.0477(5) 0.8356(4) 0.032(2) Uani 1 1 d . . .
H63 H 0.9525 1.0201 0.8077 0.038 Uiso 1 1 calc R . .
C64 C 0.8284(7) 1.1227(6) 0.7956(5) 0.061(3) Uani 1 1 d . . .
H64A H 0.7749 1.1551 0.8206 0.073 Uiso 1 1 calc R . .
H64B H 0.7953 1.1051 0.7651 0.073 Uiso 1 1 calc R . .
C65 C 0.8833(8) 1.1778(6) 0.7629(6) 0.071(4) Uani 1 1 d . . .
H65A H 0.8333 1.2293 0.7406 0.085 Uiso 1 1 calc R . .
H65B H 0.9297 1.1488 0.7331 0.085 Uiso 1 1 calc R . .
C66 C 0.9446(9) 1.1991(7) 0.8102(6) 0.070(4) Uani 1 1 d . . .
H66A H 0.9860 1.2291 0.7884 0.084 Uiso 1 1 calc R . .
H66B H 0.8968 1.2359 0.8354 0.084 Uiso 1 1 calc R . .
C67 C 1.0113(8) 1.1247(7) 0.8497(5) 0.054(3) Uani 1 1 d . . .
H67A H 1.0441 1.1415 0.8809 0.065 Uiso 1 1 calc R . .
H67B H 1.0652 1.0920 0.8251 0.065 Uiso 1 1 calc R . .
C68 C 0.9553(7) 1.0704(6) 0.8812(4) 0.045(3) Uani 1 1 d . . .
H68A H 1.0044 1.0196 0.9048 0.054 Uiso 1 1 calc R . .
H68B H 0.9069 1.1002 0.9098 0.054 Uiso 1 1 calc R . .
C69 C 0.7807(6) 0.9952(5) 0.9100(4) 0.028(2) Uani 1 1 d . . .
H69 H 0.7611 0.9455 0.9146 0.033 Uiso 1 1 calc R . .
C70 C 0.6803(7) 1.0696(6) 0.8978(4) 0.045(3) Uani 1 1 d . . .
H70A H 0.6927 1.1214 0.8978 0.054 Uiso 1 1 calc R . .
H70B H 0.6514 1.0722 0.8574 0.054 Uiso 1 1 calc R . .
C71 C 0.6059(7) 1.0609(7) 0.9467(5) 0.062(3) Uani 1 1 d . . .
H71A H 0.5879 1.0124 0.9436 0.074 Uiso 1 1 calc R . .
H71B H 0.5431 1.1105 0.9404 0.074 Uiso 1 1 calc R . .
C72 C 0.6531(8) 1.0503(7) 1.0117(5) 0.059(3) Uani 1 1 d . . .
H72A H 0.6609 1.1025 1.0167 0.071 Uiso 1 1 calc R . .
H72B H 0.6060 1.0394 1.0426 0.071 Uiso 1 1 calc R . .
C73 C 0.7534(8) 0.9819(6) 1.0222(4) 0.049(3) Uani 1 1 d . . .
H73A H 0.7444 0.9285 1.0233 0.059 Uiso 1 1 calc R . .
H73B H 0.7826 0.9811 1.0620 0.059 Uiso 1 1 calc R . .
C74 C 0.8265(7) 0.9919(6) 0.9722(4) 0.043(3) Uani 1 1 d . . .
H74A H 0.8918 0.9450 0.9795 0.052 Uiso 1 1 calc R . .
H74B H 0.8394 1.0434 0.9728 0.052 Uiso 1 1 calc R . .
C75 C 0.7843(6) 0.8059(5) 0.5727(4) 0.030(2) Uani 1 1 d . . .
H75A H 0.7299 0.8459 0.5926 0.036 Uiso 1 1 calc R . .
H75B H 0.7743 0.8239 0.5282 0.036 Uiso 1 1 calc R . .
C76 C 0.7788(6) 0.7194(5) 0.5901(3) 0.028(2) Uani 1 1 d . . .
H76A H 0.8256 0.6816 0.5651 0.033 Uiso 1 1 calc R . .
H76B H 0.7093 0.7222 0.5821 0.033 Uiso 1 1 calc R . .
C77 C 0.8912(6) 0.9136(5) 0.5798(4) 0.029(2) Uani 1 1 d . . .
C78 C 0.8800(10) 0.9553(8) 0.5218(6) 0.084(4) Uani 1 1 d U . .
H78 H 0.8827 0.9273 0.4887 0.101 Uiso 1 1 calc R . .
C79 C 0.8645(12) 1.0397(10) 0.5112(7) 0.112(5) Uani 1 1 d U . .
H79 H 0.8532 1.0693 0.4709 0.134 Uiso 1 1 calc R . .
C80 C 0.8655(9) 1.0804(7) 0.5590(6) 0.074(3) Uani 1 1 d U . .
H80 H 0.8599 1.1365 0.5514 0.088 Uiso 1 1 calc R . .
C81 C 0.8744(8) 1.0394(6) 0.6162(5) 0.056(3) Uani 1 1 d . . .
H81 H 0.8709 1.0670 0.6497 0.068 Uiso 1 1 calc R . .
C82 C 0.8887(7) 0.9562(6) 0.6255(4) 0.045(3) Uani 1 1 d . . .
H82 H 0.8973 0.9274 0.6661 0.054 Uiso 1 1 calc R . .
C83 C 0.9884(6) 0.7675(5) 0.5338(4) 0.027(2) Uani 1 1 d . . .
C84 C 0.9538(7) 0.7628(6) 0.4783(5) 0.050(3) Uani 1 1 d . . .
H84 H 0.8830 0.7786 0.4712 0.060 Uiso 1 1 calc R . .
C85 C 1.0200(9) 0.7351(8) 0.4319(5) 0.064(4) Uani 1 1 d . . .
H85 H 0.9952 0.7332 0.3935 0.077 Uiso 1 1 calc R . .
C86 C 1.1229(9) 0.7108(6) 0.4442(5) 0.053(3) Uani 1 1 d . . .
H86 H 1.1690 0.6916 0.4135 0.063 Uiso 1 1 calc R . .
C87 C 1.1595(7) 0.7134(5) 0.4983(5) 0.043(2) Uani 1 1 d . . .
H87 H 1.2304 0.6967 0.5053 0.051 Uiso 1 1 calc R . .
C88 C 1.0929(7) 0.7408(5) 0.5437(4) 0.036(2) Uani 1 1 d . . .
H88 H 1.1190 0.7414 0.5822 0.044 Uiso 1 1 calc R . .
C89 C 0.8365(6) 0.5688(5) 0.6745(3) 0.0228(19) Uani 1 1 d . . .
C90 C 0.9189(7) 0.5094(5) 0.7051(4) 0.035(2) Uani 1 1 d . . .
H90 H 0.9656 0.5253 0.7246 0.041 Uiso 1 1 calc R . .
C91 C 0.9362(6) 0.4259(6) 0.7084(4) 0.034(2) Uani 1 1 d . . .
H91 H 0.9941 0.3857 0.7301 0.041 Uiso 1 1 calc R . .
C92 C 0.8697(7) 0.4009(6) 0.6803(4) 0.034(2) Uani 1 1 d . . .
H92 H 0.8806 0.3441 0.6824 0.041 Uiso 1 1 calc R . .
C93 C 0.7858(7) 0.4623(6) 0.6486(4) 0.039(2) Uani 1 1 d . . .
H93 H 0.7395 0.4463 0.6287 0.047 Uiso 1 1 calc R . .
C94 C 0.7681(6) 0.5442(5) 0.6451(4) 0.034(2) Uani 1 1 d . . .
H94 H 0.7103 0.5844 0.6232 0.041 Uiso 1 1 calc R . .
C95 C 0.6902(6) 0.7103(5) 0.7075(4) 0.030(2) Uani 1 1 d . . .
C96 C 0.6027(7) 0.7749(6) 0.6843(5) 0.055(3) Uani 1 1 d . . .
H96 H 0.6035 0.8065 0.6456 0.067 Uiso 1 1 calc R . .
C97 C 0.5152(7) 0.7940(7) 0.7162(7) 0.073(4) Uani 1 1 d . . .
H97 H 0.4570 0.8386 0.6986 0.087 Uiso 1 1 calc R . .
C98 C 0.5083(8) 0.7517(7) 0.7722(6) 0.056(3) Uani 1 1 d . . .
H98 H 0.4468 0.7661 0.7934 0.067 Uiso 1 1 calc R . .
C99 C 0.5919(8) 0.6887(8) 0.7964(5) 0.063(3) Uani 1 1 d . . .
H99 H 0.5883 0.6583 0.8351 0.076 Uiso 1 1 calc R . .
C100 C 0.6850(7) 0.6661(7) 0.7661(4) 0.057(3) Uani 1 1 d . . .
H100 H 0.7429 0.6221 0.7847 0.068 Uiso 1 1 calc R . .
C101 C 1.5140(12) 0.3204(11) 1.0412(7) 0.035(4) Uiso 0.50 1 d PD . .
H10D H 1.5632 0.3135 1.0734 0.053 Uiso 0.50 1 calc PR . .
H10E H 1.4816 0.2796 1.0517 0.053 Uiso 0.50 1 calc PR . .
H10F H 1.4625 0.3761 1.0367 0.053 Uiso 0.50 1 calc PR . .
C102 C 1.5673(13) 0.3084(11) 0.9826(7) 0.042(5) Uiso 0.50 1 d PD . .
H10G H 1.5164 0.3193 0.9498 0.051 Uiso 0.50 1 calc PR . .
H10H H 1.6133 0.2501 0.9859 0.051 Uiso 0.50 1 calc PR . .
C103 C 1.6285(11) 0.3638(9) 0.9648(6) 0.023(4) Uiso 0.50 1 d PD . .
H10I H 1.5826 0.4218 0.9631 0.028 Uiso 0.50 1 calc PR . .
H10J H 1.6804 0.3515 0.9972 0.028 Uiso 0.50 1 calc PR . .
C104 C 1.6803(13) 0.3559(11) 0.9056(7) 0.041(5) Uiso 0.50 1 d PD . .
H10K H 1.6307 0.3625 0.8732 0.049 Uiso 0.50 1 calc PR . .
H10L H 1.7335 0.3004 0.9083 0.049 Uiso 0.50 1 calc PR . .
C105 C 1.7280(15) 0.4219(12) 0.8899(9) 0.055(6) Uiso 0.50 1 d PD . .
H10M H 1.6850 0.4734 0.9040 0.066 Uiso 0.50 1 calc PR . .
H10N H 1.7957 0.4026 0.9100 0.066 Uiso 0.50 1 calc PR . .
C106 C 1.7366(19) 0.4364(17) 0.8258(9) 0.091(8) Uiso 0.50 1 d PD . .
H10O H 1.8074 0.4268 0.8159 0.136 Uiso 0.50 1 calc PR . .
H10P H 1.6946 0.4935 0.8095 0.136 Uiso 0.50 1 calc PR . .
H10Q H 1.7136 0.3988 0.8078 0.136 Uiso 0.50 1 calc PR . .
C107 C 1.3235(15) 0.1239(12) 0.6315(9) 0.053(5) Uiso 0.50 1 d PD . .
H10R H 1.2511 0.1444 0.6208 0.080 Uiso 0.50 1 calc PR . .
H10S H 1.3451 0.1707 0.6320 0.080 Uiso 0.50 1 calc PR . .
H10T H 1.3358 0.0895 0.6718 0.080 Uiso 0.50 1 calc PR . .
C108 C 1.382(2) 0.0742(13) 0.5862(11) 0.096(9) Uiso 0.50 1 d PD . .
H10U H 1.4541 0.0658 0.5913 0.116 Uiso 0.50 1 calc PR . .
H10V H 1.3587 0.1061 0.5451 0.116 Uiso 0.50 1 calc PR . .
C109 C 1.372(2) -0.0100(13) 0.5900(11) 0.091(8) Uiso 0.50 1 d PD . .
H10W H 1.4099 -0.0462 0.6269 0.109 Uiso 0.50 1 calc PR . .
H10$ H 1.2999 -0.0028 0.5952 0.109 Uiso 0.50 1 calc PR . .
C110 C 1.410(2) -0.0543(14) 0.5364(11) 0.097(9) Uiso 0.50 1 d PD . .
H11A H 1.3657 -0.0219 0.5004 0.117 Uiso 0.50 1 calc PR . .
H11B H 1.4788 -0.0552 0.5277 0.117 Uiso 0.50 1 calc PR . .
C111 C 1.412(2) -0.1381(15) 0.5443(13) 0.130(12) Uiso 0.50 1 d PD . .
H11C H 1.3412 -0.1366 0.5490 0.156 Uiso 0.50 1 calc PR . .
H11D H 1.4498 -0.1690 0.5824 0.156 Uiso 0.50 1 calc PR . .
C112 C 1.457(2) -0.1840(17) 0.4941(13) 0.115(11) Uiso 0.50 1 d PD . .
H11E H 1.5041 -0.1604 0.4726 0.173 Uiso 0.50 1 calc PR . .
H11F H 1.4034 -0.1797 0.4657 0.173 Uiso 0.50 1 calc PR . .
H11G H 1.4937 -0.2421 0.5108 0.173 Uiso 0.50 1 calc PR . .

loop_
_atom_site_aniso_label
_atom_site_aniso_U_11
_atom_site_aniso_U_22
_atom_site_aniso_U_33
_atom_site_aniso_U_23
_atom_site_aniso_U_13
_atom_site_aniso_U_12
Pt1 0.01986(17) 0.02014(18) 0.02115(18) -0.00770(13) 0.00178(12) -0.00629(14)
Ga1 0.0202(5) 0.0220(5) 0.0252(5) -0.0083(4) 0.0019(4) -0.0053(4)
Ga2 0.0252(5) 0.0226(5) 0.0224(5) -0.0089(4) 0.0030(4) -0.0077(4)
P1 0.0274(12) 0.0241(12) 0.0244(12) -0.0061(10) 0.0048(10) -0.0085(10)
P2 0.0193(11) 0.0212(12) 0.0267(12) -0.0078(10) 0.0005(9) -0.0070(10)
N1 0.017(3) 0.025(4) 0.021(4) -0.003(3) 0.000(3) -0.006(3)
N2 0.021(4) 0.025(4) 0.018(4) -0.005(3) -0.002(3) -0.002(3)
N3 0.018(4) 0.022(4) 0.038(4) -0.010(3) 0.003(3) -0.004(3)
N4 0.025(4) 0.025(4) 0.020(4) -0.008(3) 0.006(3) -0.010(3)
N5 0.022(4) 0.020(4) 0.027(4) -0.009(3) 0.004(3) -0.005(3)
N6 0.029(4) 0.016(4) 0.028(4) -0.011(3) 0.006(3) -0.005(3)
C1 0.021(4) 0.037(5) 0.030(5) -0.009(4) 0.002(4) -0.017(4)
C2 0.019(4) 0.020(4) 0.025(5) -0.004(4) 0.002(4) -0.002(4)
C3 0.023(4) 0.020(5) 0.029(5) -0.004(4) 0.001(4) 0.001(4)
C4 0.024(5) 0.040(6) 0.034(6) 0.002(5) 0.003(4) 0.000(4)
C5 0.028(5) 0.044(6) 0.027(5) -0.003(5) 0.013(4) -0.005(5)
C6 0.035(5) 0.034(5) 0.033(5) -0.013(4) -0.001(4) -0.006(5)
C7 0.034(5) 0.021(5) 0.025(5) -0.011(4) 0.003(4) 0.003(4)
C8 0.023(5) 0.035(5) 0.038(5) -0.001(4) 0.006(4) -0.017(4)
C9 0.033(5) 0.041(6) 0.068(7) -0.020(5) 0.006(5) -0.017(5)
C10 0.028(5) 0.047(6) 0.075(8) -0.028(6) 0.013(5) -0.016(5)
C11 0.029(5) 0.031(5) 0.025(5) -0.007(4) 0.003(4) -0.015(4)
C12 0.043(6) 0.046(6) 0.033(5) -0.017(5) 0.004(4) -0.022(5)
C13 0.054(6) 0.029(5) 0.042(6) -0.017(5) 0.000(5) -0.012(5)
C14 0.020(4) 0.024(5) 0.038(6) -0.010(4) -0.004(4) 0.005(4)
C15 0.033(5) 0.027(5) 0.029(5) -0.012(4) 0.002(4) 0.004(4)
C16 0.064(7) 0.030(6) 0.038(6) 0.006(5) 0.003(5) -0.012(5)
C17 0.084(8) 0.050(7) 0.030(6) 0.007(5) -0.025(6) -0.022(7)
C18 0.059(7) 0.046(7) 0.050(7) -0.009(6) -0.015(6) -0.016(6)
C19 0.035(5) 0.049(6) 0.038(6) -0.021(5) -0.002(5) -0.007(5)
C20 0.032(5) 0.034(5) 0.031(5) -0.001(4) 0.008(4) -0.007(5)
C21 0.025(5) 0.047(6) 0.062(7) -0.004(6) 0.006(5) -0.001(5)
C22 0.043(6) 0.045(6) 0.040(6) -0.004(5) 0.012(5) -0.010(5)
C23 0.033(5) 0.051(6) 0.040(6) -0.019(5) -0.006(4) -0.018(5)
C24 0.054(7) 0.048(7) 0.050(7) -0.011(5) 0.002(5) -0.031(6)
C25 0.039(6) 0.070(8) 0.087(9) -0.033(7) -0.005(6) -0.017(6)
C26 0.014(4) 0.023(5) 0.042(6) -0.004(4) 0.004(4) 0.001(4)
C27 0.036(5) 0.033(5) 0.040(6) -0.015(5) 0.008(4) -0.008(5)
C28 0.043(6) 0.033(6) 0.061(7) -0.009(5) 0.024(5) -0.006(5)
C29 0.022(5) 0.031(6) 0.099(9) -0.001(6) 0.021(6) 0.002(5)
C30 0.030(5) 0.046(6) 0.079(8) -0.016(6) 0.012(5) -0.012(5)
C31 0.027(5) 0.046(6) 0.069(8) -0.023(6) 0.006(5) -0.012(5)
C32 0.027(5) 0.032(5) 0.029(5) -0.002(4) 0.002(4) -0.003(4)
C33 0.033(5) 0.032(5) 0.037(6) -0.006(4) -0.002(4) -0.007(4)
C34 0.044(6) 0.031(6) 0.054(7) -0.011(5) 0.010(5) -0.012(5)
C35 0.055(7) 0.041(6) 0.068(8) -0.002(6) 0.014(6) -0.022(6)
C36 0.042(6) 0.048(7) 0.046(7) 0.014(5) 0.004(5) -0.007(5)
C37 0.034(5) 0.043(6) 0.042(6) -0.011(5) 0.000(5) -0.002(5)
C38 0.033(5) 0.021(4) 0.014(4) -0.004(4) 0.007(4) -0.012(4)
C39 0.019(4) 0.023(5) 0.046(6) -0.019(4) 0.004(4) -0.005(4)
C40 0.038(5) 0.032(5) 0.033(5) -0.018(4) -0.003(4) -0.015(5)
C41 0.037(6) 0.036(6) 0.040(6) -0.011(5) -0.010(5) -0.007(5)
C42 0.032(6) 0.040(6) 0.068(8) -0.024(6) -0.005(5) -0.010(5)
C43 0.036(6) 0.032(6) 0.058(7) -0.013(5) 0.014(5) -0.013(5)
C44 0.030(5) 0.033(5) 0.040(6) -0.020(4) 0.009(4) -0.020(4)
C45 0.032(5) 0.036(5) 0.024(5) -0.002(4) 0.005(4) -0.012(4)
C46 0.056(6) 0.046(6) 0.040(6) -0.015(5) 0.006(5) -0.024(6)
C47 0.054(7) 0.052(7) 0.034(6) -0.003(5) 0.003(5) -0.008(6)
C48 0.040(6) 0.045(6) 0.042(6) -0.010(5) 0.011(5) -0.024(5)
C49 0.088(9) 0.061(8) 0.066(8) -0.023(6) 0.031(7) -0.053(7)
C50 0.052(6) 0.047(6) 0.049(7) -0.017(5) 0.015(5) -0.020(6)
C51 0.029(5) 0.029(5) 0.029(5) -0.015(4) -0.001(4) -0.008(4)
C52 0.027(5) 0.030(5) 0.032(5) -0.018(4) 0.004(4) -0.008(4)
C53 0.030(5) 0.030(5) 0.048(6) -0.016(5) -0.004(5) 0.002(4)
C54 0.031(5) 0.050(7) 0.056(7) -0.027(6) 0.010(5) -0.011(5)
C55 0.035(5) 0.043(6) 0.036(6) -0.013(5) 0.009(5) -0.017(5)
C56 0.026(5) 0.024(5) 0.031(5) -0.013(4) 0.006(4) -0.012(4)
C57 0.032(5) 0.029(5) 0.029(5) -0.006(4) -0.006(4) -0.004(4)
C58 0.062(7) 0.030(6) 0.035(6) -0.002(5) -0.008(5) -0.005(5)
C59 0.043(6) 0.033(5) 0.033(6) -0.007(5) -0.009(4) -0.004(5)
C60 0.028(5) 0.033(5) 0.045(6) -0.019(5) 0.014(4) -0.009(4)
C61 0.057(6) 0.033(6) 0.043(6) -0.009(5) 0.011(5) -0.018(5)
C62 0.046(6) 0.047(6) 0.039(6) -0.012(5) 0.020(5) -0.017(5)
C63 0.033(5) 0.031(5) 0.038(6) -0.008(4) -0.002(4) -0.019(4)
C64 0.043(6) 0.034(6) 0.096(9) 0.015(6) -0.026(6) -0.012(5)
C65 0.049(7) 0.036(6) 0.115(11) 0.032(7) -0.006(7) -0.019(6)
C66 0.065(8) 0.050(8) 0.121(11) -0.039(8) 0.034(8) -0.044(7)
C67 0.058(7) 0.066(8) 0.053(7) -0.024(6) 0.003(6) -0.035(7)
C68 0.045(6) 0.053(7) 0.050(7) -0.027(5) 0.007(5) -0.027(6)
C69 0.025(5) 0.023(5) 0.037(5) -0.014(4) 0.004(4) -0.008(4)
C70 0.039(6) 0.042(6) 0.047(6) -0.024(5) -0.005(5) 0.002(5)
C71 0.031(6) 0.091(9) 0.058(7) -0.043(7) 0.015(5) -0.003(6)
C72 0.059(7) 0.074(8) 0.044(7) -0.032(6) 0.022(6) -0.017(7)
C73 0.068(7) 0.050(7) 0.032(6) -0.020(5) 0.016(5) -0.019(6)
C74 0.047(6) 0.054(7) 0.029(5) -0.028(5) 0.006(5) -0.010(5)
C75 0.031(5) 0.024(5) 0.030(5) -0.005(4) -0.002(4) -0.003(4)
C76 0.020(4) 0.040(5) 0.025(5) -0.012(4) -0.005(4) -0.010(4)
C77 0.041(5) 0.026(5) 0.020(5) 0.005(4) -0.005(4) -0.013(4)
C78 0.119(7) 0.061(6) 0.074(6) -0.016(5) 0.002(5) -0.031(5)
C79 0.146(8) 0.086(7) 0.097(7) -0.009(6) 0.003(6) -0.037(6)
C80 0.098(6) 0.050(5) 0.071(6) -0.004(5) 0.004(5) -0.029(5)
C81 0.090(9) 0.031(6) 0.051(7) -0.007(5) 0.000(6) -0.025(6)
C82 0.075(7) 0.034(6) 0.034(6) 0.004(5) -0.006(5) -0.032(6)
C83 0.041(5) 0.025(5) 0.022(5) -0.002(4) 0.000(4) -0.020(4)
C84 0.038(6) 0.064(7) 0.054(7) -0.025(6) 0.009(5) -0.021(6)
C85 0.068(8) 0.108(10) 0.043(7) -0.045(7) 0.027(6) -0.052(8)
C86 0.074(8) 0.045(7) 0.052(7) -0.033(6) 0.032(6) -0.027(6)
C87 0.039(6) 0.030(6) 0.050(7) -0.002(5) 0.017(5) -0.004(5)
C88 0.049(6) 0.032(5) 0.030(5) 0.000(4) -0.002(5) -0.019(5)
C89 0.024(4) 0.028(5) 0.017(4) -0.013(4) 0.008(4) -0.006(4)
C90 0.041(6) 0.034(6) 0.034(5) -0.007(4) -0.003(4) -0.018(5)
C91 0.028(5) 0.037(6) 0.036(6) -0.003(5) -0.003(4) -0.010(5)
C92 0.047(6) 0.032(5) 0.030(5) -0.009(4) 0.006(4) -0.020(5)
C93 0.045(6) 0.046(6) 0.040(6) -0.017(5) 0.003(5) -0.030(5)
C94 0.027(5) 0.032(5) 0.044(6) -0.011(5) -0.001(4) -0.010(4)
C95 0.034(5) 0.031(5) 0.032(5) -0.014(4) 0.000(4) -0.016(4)
C96 0.032(6) 0.023(5) 0.101(9) 0.001(6) 0.014(6) -0.002(5)
C97 0.018(5) 0.042(7) 0.150(13) -0.023(8) 0.023(7) 0.000(5)
C98 0.038(7) 0.057(8) 0.085(9) -0.040(7) 0.018(6) -0.022(6)
C99 0.051(7) 0.108(11) 0.043(7) -0.033(7) 0.024(6) -0.036(8)
C100 0.031(6) 0.098(9) 0.027(6) -0.008(6) 0.002(5) -0.008(6)

loop_
_atom_type_symbol
_atom_type_description
_atom_type_scat_dispersion_real
_atom_type_scat_dispersion_imag
_atom_type_scat_source
C C 0.0033 0.0016 'International Tables Vol C Tables 4.2.6.8 and 6.1.1.4'
H H 0.0000 0.0000 'International Tables Vol C Tables 4.2.6.8 and 6.1.1.4'
N N 0.0061 0.0033 'International Tables Vol C Tables 4.2.6.8 and 6.1.1.4'
P P 0.1023 0.0942 'International Tables Vol C Tables 4.2.6.8 and 6.1.1.4'
Ga Ga 0.2307 1.6083 'International Tables Vol C Tables 4.2.6.8 and 6.1.1.4'
Pt Pt -1.7033 8.3905 'International Tables Vol C Tables 4.2.6.8 and 6.1.1.4'

loop_
_geom_angle_atom_site_label_1
_geom_angle_atom_site_label_2
_geom_angle_atom_site_label_3
_geom_angle
_geom_angle_site_symmetry_1
_geom_angle_site_symmetry_3
_geom_angle_publ_flag
P2 Pt1 P1 89.32(8) . . ?
P2 Pt1 Ga2 117.99(6) . . ?
P1 Pt1 Ga2 112.81(6) . . ?
P2 Pt1 Ga1 113.57(6) . . ?
P1 Pt1 Ga1 118.93(7) . . ?
Ga2 Pt1 Ga1 104.55(4) . . ?
N2 Ga1 N1 64.2(2) . . ?
N2 Ga1 Pt1 145.06(17) . . ?
N1 Ga1 Pt1 147.94(18) . . ?
N4 Ga2 N5 64.4(2) . . ?
N4 Ga2 Pt1 144.63(17) . . ?
N5 Ga2 Pt1 146.98(17) . . ?
C83 P1 C75 102.6(4) . . ?
C83 P1 C77 99.3(4) . . ?
C75 P1 C77 101.3(4) . . ?
C83 P1 Pt1 120.6(3) . . ?
C75 P1 Pt1 104.1(3) . . ?
C77 P1 Pt1 125.3(3) . . ?
C95 P2 C76 102.7(4) . . ?
C95 P2 C89 98.8(3) . . ?
C76 P2 C89 101.0(4) . . ?
C95 P2 Pt1 123.4(3) . . ?
C76 P2 Pt1 105.0(2) . . ?
C89 P2 Pt1 122.4(3) . . ?
C1 N1 C2 128.6(7) . . ?
C1 N1 Ga1 91.5(5) . . ?
C2 N1 Ga1 134.3(5) . . ?
C1 N2 C14 123.0(7) . . ?
C1 N2 Ga1 93.9(5) . . ?
C14 N2 Ga1 132.6(5) . . ?
C1 N3 C26 119.7(6) . . ?
C1 N3 C32 117.2(6) . . ?
C26 N3 C32 122.1(6) . . ?
C38 N4 C39 124.2(6) . . ?
C38 N4 Ga2 93.6(4) . . ?
C39 N4 Ga2 133.8(5) . . ?
C38 N5 C51 130.1(6) . . ?
C38 N5 Ga2 92.1(4) . . ?
C51 N5 Ga2 133.1(5) . . ?
C38 N6 C63 118.1(6) . . ?
C38 N6 C69 118.1(6) . . ?
C63 N6 C69 123.4(6) . . ?
N1 C1 N2 109.8(7) . . ?
N1 C1 N3 127.3(7) . . ?
N2 C1 N3 122.9(8) . . ?
C7 C2 C3 120.3(7) . . ?
C7 C2 N1 121.8(6) . . ?
C3 C2 N1 117.7(6) . . ?
C4 C3 C2 118.7(7) . . ?
C4 C3 C8 119.2(7) . . ?
C2 C3 C8 122.2(7) . . ?
C3 C4 C5 120.8(8) . . ?
C6 C5 C4 119.6(8) . . ?
C5 C6 C7 122.0(8) . . ?
C2 C7 C6 118.5(7) . . ?
C2 C7 C11 122.7(7) . . ?
C6 C7 C11 118.7(7) . . ?
C9 C8 C3 111.7(7) . . ?
C9 C8 C10 110.7(7) . . ?
C3 C8 C10 115.1(7) . . ?
C7 C11 C12 109.7(7) . . ?
C7 C11 C13 114.1(7) . . ?
C12 C11 C13 108.6(7) . . ?
C15 C14 N2 119.8(7) . . ?
C15 C14 C19 119.8(8) . . ?
N2 C14 C19 120.3(7) . . ?
C16 C15 C14 117.8(8) . . ?
C16 C15 C20 121.0(8) . . ?
C14 C15 C20 121.0(8) . . ?
C15 C16 C17 122.6(9) . . ?
C18 C17 C16 119.7(9) . . ?
C17 C18 C19 121.3(9) . . ?
C18 C19 C14 118.7(9) . . ?
C18 C19 C23 120.1(8) . . ?
C14 C19 C23 121.0(8) . . ?
C21 C20 C15 109.4(7) . . ?
C21 C20 C22 109.7(7) . . ?
C15 C20 C22 112.8(8) . . ?
C19 C23 C24 110.0(7) . . ?
C19 C23 C25 114.3(9) . . ?
C24 C23 C25 110.6(8) . . ?
N3 C26 C27 118.0(6) . . ?
N3 C26 C31 112.7(7) . . ?
C27 C26 C31 110.3(7) . . ?
C26 C27 C28 109.6(7) . . ?
C27 C28 C29 112.3(8) . . ?
C28 C29 C30 110.7(8) . . ?
C29 C30 C31 110.8(7) . . ?
C30 C31 C26 109.6(8) . . ?
N3 C32 C33 111.9(7) . . ?
N3 C32 C37 115.6(7) . . ?
C33 C32 C37 110.6(7) . . ?
C32 C33 C34 112.4(7) . . ?
C35 C34 C33 111.0(7) . . ?
C34 C35 C36 109.6(8) . . ?
C35 C36 C37 113.3(8) . . ?
C32 C37 C36 110.2(7) . . ?
N4 C38 N5 109.5(6) . . ?
N4 C38 N6 122.7(7) . . ?
N5 C38 N6 127.8(7) . . ?
C44 C39 N4 119.9(8) . . ?
C44 C39 C40 120.7(7) . . ?
N4 C39 C40 119.2(7) . . ?
C41 C40 C39 117.3(8) . . ?
C41 C40 C45 120.3(8) . . ?
C39 C40 C45 122.3(7) . . ?
C42 C41 C40 120.9(9) . . ?
C43 C42 C41 120.9(9) . . ?
C42 C43 C44 121.7(8) . . ?
C39 C44 C43 118.5(9) . . ?
C39 C44 C48 121.1(7) . . ?
C43 C44 C48 120.3(8) . . ?
C40 C45 C47 114.8(7) . . ?
C40 C45 C46 110.1(7) . . ?
C47 C45 C46 108.5(7) . . ?
C44 C48 C50 110.2(8) . . ?
C44 C48 C49 113.5(8) . . ?
C50 C48 C49 109.2(7) . . ?
C52 C51 C56 121.1(8) . . ?
C52 C51 N5 121.8(8) . . ?
C56 C51 N5 117.0(8) . . ?
C51 C52 C53 119.1(8) . . ?
C51 C52 C57 123.7(7) . . ?
C53 C52 C57 116.7(8) . . ?
C54 C53 C52 120.4(9) . . ?
C53 C54 C55 119.6(8) . . ?
C56 C55 C54 120.9(9) . . ?
C55 C56 C51 118.9(8) . . ?
C55 C56 C60 120.3(8) . . ?
C51 C56 C60 120.7(7) . . ?
C52 C57 C58 113.3(7) . . ?
C52 C57 C59 109.7(7) . . ?
C58 C57 C59 111.0(7) . . ?
C56 C60 C61 114.7(7) . . ?
C56 C60 C62 109.9(7) . . ?
C61 C60 C62 109.2(7) . . ?
N6 C63 C68 115.4(7) . . ?
N6 C63 C64 114.8(7) . . ?
C68 C63 C64 111.8(8) . . ?
C63 C64 C65 112.2(8) . . ?
C64 C65 C66 109.7(9) . . ?
C67 C66 C65 112.0(8) . . ?
C66 C67 C68 113.1(9) . . ?
C63 C68 C67 110.7(8) . . ?
N6 C69 C74 114.0(6) . . ?
N6 C69 C70 116.5(7) . . ?
C74 C69 C70 109.8(7) . . ?
C71 C70 C69 109.6(8) . . ?
C70 C71 C72 110.7(8) . . ?
C73 C72 C71 112.6(8) . . ?
C72 C73 C74 111.2(9) . . ?
C73 C74 C69 109.8(7) . . ?
C76 C75 P1 109.5(6) . . ?
C75 C76 P2 110.2(5) . . ?
C82 C77 C78 117.8(9) . . ?
C82 C77 P1 120.4(7) . . ?
C78 C77 P1 121.8(8) . . ?
C77 C78 C79 119.7(12) . . ?
C80 C79 C78 120.7(14) . . ?
C81 C80 C79 119.1(12) . . ?
C80 C81 C82 118.9(10) . . ?
C77 C82 C81 123.5(9) . . ?
C84 C83 C88 117.7(8) . . ?
C84 C83 P1 125.3(7) . . ?
C88 C83 P1 117.0(6) . . ?
C83 C84 C85 121.9(9) . . ?
C86 C85 C84 117.7(10) . . ?
C87 C86 C85 122.0(9) . . ?
C86 C87 C88 119.6(9) . . ?
C87 C88 C83 121.1(9) . . ?
C90 C89 C94 118.6(8) . . ?
C90 C89 P2 121.1(6) . . ?
C94 C89 P2 120.3(6) . . ?
C89 C90 C91 121.5(8) . . ?
C92 C91 C90 120.5(9) . . ?
C91 C92 C93 117.6(8) . . ?
C94 C93 C92 122.3(8) . . ?
C93 C94 C89 119.4(8) . . ?
C96 C95 C100 116.9(8) . . ?
C96 C95 P2 126.1(7) . . ?
C100 C95 P2 116.9(7) . . ?
C97 C96 C95 121.3(11) . . ?
C98 C97 C96 122.8(11) . . ?
C99 C98 C97 117.7(10) . . ?
C98 C99 C100 122.5(11) . . ?
C99 C100 C95 118.9(10) . . ?
C101 C102 C103 113.8(13) . . ?
C104 C103 C102 115.7(12) . . ?
C103 C104 C105 110.1(13) . . ?
C106 C105 C104 107.9(17) . . ?
C107 C108 C109 114.8(17) . . ?
C110 C109 C108 116.5(17) . . ?
C111 C110 C109 115.4(19) . . ?
C110 C111 C112 115(2) . . ?

loop_
_geom_bond_atom_site_label_1
_geom_bond_atom_site_label_2
_geom_bond_distance
_geom_bond_site_symmetry_2
_geom_bond_publ_flag
Pt1 P2 2.260(2) . ?
Pt1 P1 2.262(2) . ?
Pt1 Ga2 2.3549(11) . ?
Pt1 Ga1 2.3596(13) . ?
Ga1 N2 2.040(7) . ?
Ga1 N1 2.104(6) . ?
Ga2 N4 2.056(6) . ?
Ga2 N5 2.090(6) . ?
P1 C83 1.827(8) . ?
P1 C75 1.842(8) . ?
P1 C77 1.844(8) . ?
P2 C95 1.839(8) . ?
P2 C76 1.845(8) . ?
P2 C89 1.851(8) . ?
N1 C1 1.338(10) . ?
N1 C2 1.428(9) . ?
N2 C1 1.351(9) . ?
N2 C14 1.427(10) . ?
N3 C1 1.386(10) . ?
N3 C26 1.478(9) . ?
N3 C32 1.492(10) . ?
N4 C38 1.352(9) . ?
N4 C39 1.422(9) . ?
N5 C38 1.353(9) . ?
N5 C51 1.431(9) . ?
N6 C38 1.375(9) . ?
N6 C63 1.481(9) . ?
N6 C69 1.496(9) . ?
C2 C7 1.408(11) . ?
C2 C3 1.417(10) . ?
C3 C4 1.404(11) . ?
C3 C8 1.507(11) . ?
C4 C5 1.412(12) . ?
C5 C6 1.352(11) . ?
C6 C7 1.417(11) . ?
C7 C11 1.519(11) . ?
C8 C9 1.501(11) . ?
C8 C10 1.529(10) . ?
C11 C12 1.546(11) . ?
C11 C13 1.548(10) . ?
C14 C15 1.421(11) . ?
C14 C19 1.445(11) . ?
C15 C16 1.394(12) . ?
C15 C20 1.500(11) . ?
C16 C17 1.401(13) . ?
C17 C18 1.364(13) . ?
C18 C19 1.408(13) . ?
C19 C23 1.506(12) . ?
C20 C21 1.494(11) . ?
C20 C22 1.533(11) . ?
C23 C24 1.523(12) . ?
C23 C25 1.527(12) . ?
C26 C27 1.513(11) . ?
C26 C31 1.535(12) . ?
C27 C28 1.516(11) . ?
C28 C29 1.517(13) . ?
C29 C30 1.523(13) . ?
C30 C31 1.532(11) . ?
C32 C33 1.507(11) . ?
C32 C37 1.509(12) . ?
C33 C34 1.533(11) . ?
C34 C35 1.492(13) . ?
C35 C36 1.511(13) . ?
C36 C37 1.549(12) . ?
C39 C44 1.400(11) . ?
C39 C40 1.443(12) . ?
C40 C41 1.412(11) . ?
C40 C45 1.505(11) . ?
C41 C42 1.386(12) . ?
C42 C43 1.354(13) . ?
C43 C44 1.408(12) . ?
C44 C48 1.506(12) . ?
C45 C47 1.536(11) . ?
C45 C46 1.565(11) . ?
C48 C50 1.535(12) . ?
C48 C49 1.538(11) . ?
C51 C52 1.362(11) . ?
C51 C56 1.412(11) . ?
C52 C53 1.401(11) . ?
C52 C57 1.530(11) . ?
C53 C54 1.380(12) . ?
C54 C55 1.388(13) . ?
C55 C56 1.366(11) . ?
C56 C60 1.513(12) . ?
C57 C58 1.530(11) . ?
C57 C59 1.531(11) . ?
C60 C61 1.542(11) . ?
C60 C62 1.547(11) . ?
C63 C68 1.501(11) . ?
C63 C64 1.502(12) . ?
C64 C65 1.534(12) . ?
C65 C66 1.563(15) . ?
C66 C67 1.471(15) . ?
C67 C68 1.526(12) . ?
C69 C74 1.537(11) . ?
C69 C70 1.542(11) . ?
C70 C71 1.522(12) . ?
C71 C72 1.573(13) . ?
C72 C73 1.490(13) . ?
C73 C74 1.531(11) . ?
C75 C76 1.539(11) . ?
C77 C82 1.359(11) . ?
C77 C78 1.361(14) . ?
C78 C79 1.403(17) . ?
C79 C80 1.387(17) . ?
C80 C81 1.344(14) . ?
C81 C82 1.387(12) . ?
C83 C84 1.375(12) . ?
C83 C88 1.396(11) . ?
C84 C85 1.403(12) . ?
C85 C86 1.385(14) . ?
C86 C87 1.346(13) . ?
C87 C88 1.389(11) . ?
C89 C90 1.362(11) . ?
C89 C94 1.414(10) . ?
C90 C91 1.392(11) . ?
C91 C92 1.380(11) . ?
C92 C93 1.398(12) . ?
C93 C94 1.363(11) . ?
C95 C96 1.388(12) . ?
C95 C100 1.422(12) . ?
C96 C97 1.372(13) . ?
C97 C98 1.366(16) . ?
C98 C99 1.348(15) . ?
C99 C100 1.417(12) . ?
C101 C102 1.498(15) . ?
C102 C103 1.524(14) . ?
C103 C104 1.494(15) . ?
C104 C105 1.533(16) . ?
C105 C106 1.422(17) . ?
C107 C108 1.483(16) . ?
C108 C109 1.529(17) . ?
C109 C110 1.516(16) . ?
C110 C111 1.448(17) . ?
C111 C112 1.487(17) . ?
